data_7200791
loop_
_publ_author_name
'Hori, Akiko'
'Takatani, Shohei'
'Miyamoto, Takeshi K.'
'Hasegawa, Miki'

_publ_section_title
;
 Luminescence from \p--\p stacked bipyridines through
 arene--perfluoroarene interactions
;
_journal_issue 4
_journal_name_full CrystEngComm
_journal_page_first 567
_journal_paper_doi 10.1039/b822007g
_journal_volume 11
_journal_year 2009
_chemical_formula_moiety 'C26 H6 F10 N2'
_chemical_formula_sum 'C26 H6 F10 N2'
_chemical_formula_weight 536.33
_chemical_name_common 4,4'-bis(pentafluorophenylethnyl)-2,2'-bipyridine
_chemical_name_systematic
;

4,4'-bis(pentafluorophenylethnyl)-2,2'-bipyridine

;
_space_group_IT_number 2
_symmetry_cell_setting triclinic
_symmetry_space_group_name_Hall '-P 1'
_symmetry_space_group_name_H-M 'P -1'
_atom_sites_solution_hydrogens geom
_atom_sites_solution_primary direct
_atom_sites_solution_secondary difmap
_audit_creation_method SHELXL-97
_cell_angle_alpha 88.1100(10)
_cell_angle_beta 84.5460(10)
_cell_angle_gamma 89.8360(10)
_cell_formula_units_Z 1
_cell_length_a 5.8933(7)
_cell_length_b 7.9383(9)
_cell_length_c 11.0988(13)
_cell_measurement_reflns_used 1383
_cell_measurement_temperature 100
_cell_measurement_theta_max 26.34
_cell_measurement_theta_min 2.57
_cell_volume 516.60(10)
_computing_cell_refinement 'Bruker SAINT'
_computing_data_collection 'Bruker APEX2'
_computing_data_reduction 'Bruker SAINT'
_computing_molecular_graphics 'Bruker SHELXTL'
_computing_publication_material 'Bruker SHELXTL'
_computing_structure_refinement 'SHELXL-97 (Sheldrick, 1997)'
_computing_structure_solution 'SHELXS-97 (Sheldrick, 1990)'
_diffrn_ambient_temperature 100
_diffrn_detector_area_resol_mean 8.333
_diffrn_measured_fraction_theta_full 0.967
_diffrn_measured_fraction_theta_max 0.967
_diffrn_measurement_device_type 'Bruker APEX-II CCD'
_diffrn_measurement_method '\f and \w scans'
_diffrn_radiation_monochromator graphite
_diffrn_radiation_source 'fine-focus sealed tube'
_diffrn_radiation_type MoK\a
_diffrn_radiation_wavelength 0.71073
_diffrn_reflns_av_R_equivalents 0.0220
_diffrn_reflns_av_sigmaI/netI 0.0283
_diffrn_reflns_limit_h_max 7
_diffrn_reflns_limit_h_min -4
_diffrn_reflns_limit_k_max 9
_diffrn_reflns_limit_k_min -9
_diffrn_reflns_limit_l_max 13
_diffrn_reflns_limit_l_min -13
_diffrn_reflns_number 2730
_diffrn_reflns_theta_full 26.34
_diffrn_reflns_theta_max 26.34
_diffrn_reflns_theta_min 2.57
_exptl_absorpt_coefficient_mu 0.166
_exptl_absorpt_correction_T_max 0.9901
_exptl_absorpt_correction_T_min 0.9597
_exptl_absorpt_correction_type empirical
_exptl_absorpt_process_details
;
SADABS Sheldrick 1996
;
_exptl_crystal_colour colorless
_exptl_crystal_density_diffrn 1.724
_exptl_crystal_density_method 'not measured'
_exptl_crystal_description plate
_exptl_crystal_F_000 266
_exptl_crystal_size_max 0.25
_exptl_crystal_size_mid 0.15
_exptl_crystal_size_min 0.06
_refine_diff_density_max 0.232
_refine_diff_density_min -0.292
_refine_diff_density_rms 0.070
_refine_ls_extinction_method none
_refine_ls_goodness_of_fit_ref 1.067
_refine_ls_hydrogen_treatment constr
_refine_ls_matrix_type full
_refine_ls_number_parameters 172
_refine_ls_number_reflns 2043
_refine_ls_number_restraints 0
_refine_ls_restrained_S_all 1.067
_refine_ls_R_factor_all 0.0430
_refine_ls_R_factor_gt 0.0351
_refine_ls_shift/su_max 0.001
_refine_ls_shift/su_mean 0.000
_refine_ls_structure_factor_coef Fsqd
_refine_ls_weighting_details 'calc w=1/[\s^2^(Fo^2^)+(0.0546P)^2^+0.1458P] where P=(Fo^2^+2Fc^2^)/3'
_refine_ls_weighting_scheme calc
_refine_ls_wR_factor_gt 0.0944
_refine_ls_wR_factor_ref 0.1004
_reflns_number_gt 1724
_reflns_number_total 2043
_reflns_threshold_expression >2sigma(I)
_cod_data_source_file b822007g.txt
_cod_data_source_block CCDC699205
_cod_depositor_comments
;
The following automatic conversions were performed:
'_symmetry_cell_setting' value 'Triclinic' changed to 'triclinic'
according to '/home/saulius/struct/CIF-dictionaries/cif_core.dic'
dictionary named 'cif_core.dic' version 2.4.1 from 2010-06-29.

Automatic conversion script
Id: cif_fix_enum 1527 2010-12-29 10:47:43Z saulius 
;
_cod_original_sg_symbol_H-M P-1
_cod_database_code 7200791

loop_
_symmetry_equiv_pos_as_xyz
'x, y, z'
'-x, -y, -z'

loop_
_atom_site_label
_atom_site_type_symbol
_atom_site_fract_x
_atom_site_fract_y
_atom_site_fract_z
_atom_site_U_iso_or_equiv
_atom_site_adp_type
_atom_site_occupancy
_atom_site_symmetry_multiplicity
_atom_site_calc_flag
_atom_site_refinement_flags
_atom_site_disorder_assembly
_atom_site_disorder_group
N1 N 0.7400(2) 0.62020(16) 0.50391(11) 0.0211(3) Uani 1 1 d . . .
C1 C 0.9303(2) 0.55336(17) 0.54332(12) 0.0173(3) Uani 1 1 d . . .
C2 C 0.9979(2) 0.58045(18) 0.65793(12) 0.0183(3) Uani 1 1 d . . .
H2 H 1.1356 0.5332 0.6819 0.022 Uiso 1 1 calc R . .
C3 C 0.8590(2) 0.67859(18) 0.73692(13) 0.0189(3) Uani 1 1 d . . .
C4 C 0.6584(3) 0.74515(19) 0.69752(13) 0.0226(3) Uani 1 1 d . . .
H4 H 0.5583 0.8106 0.7494 0.027 Uiso 1 1 calc R . .
C5 C 0.6087(3) 0.7132(2) 0.58044(14) 0.0244(3) Uani 1 1 d . . .
H5 H 0.4734 0.7603 0.5534 0.029 Uiso 1 1 calc R . .
C6 C 0.9213(2) 0.71111(18) 0.85595(13) 0.0200(3) Uani 1 1 d . . .
C7 C 0.9704(2) 0.74064(18) 0.95499(13) 0.0197(3) Uani 1 1 d . . .
C8 C 1.0212(2) 0.77842(17) 1.07414(13) 0.0181(3) Uani 1 1 d . . .
C9 C 1.2207(2) 0.72265(18) 1.12107(13) 0.0190(3) Uani 1 1 d . . .
C10 C 1.2664(2) 0.75766(18) 1.23737(13) 0.0195(3) Uani 1 1 d . . .
C11 C 1.1132(2) 0.85065(18) 1.30978(12) 0.0195(3) Uani 1 1 d . . .
C12 C 0.9151(2) 0.90856(18) 1.26626(13) 0.0190(3) Uani 1 1 d . . .
C13 C 0.8713(2) 0.87311(18) 1.14985(13) 0.0180(3) Uani 1 1 d . . .
F1 F 1.37140(15) 0.63267(11) 1.05272(8) 0.0275(2) Uani 1 1 d . . .
F2 F 1.45550(14) 0.69882(11) 1.28156(8) 0.0271(2) Uani 1 1 d . . .
F3 F 1.15702(15) 0.88411(11) 1.42247(7) 0.0264(2) Uani 1 1 d . . .
F4 F 0.76690(15) 0.99980(11) 1.33617(8) 0.0268(2) Uani 1 1 d . . .
F5 F 0.68008(14) 0.93439(11) 1.10830(8) 0.0236(2) Uani 1 1 d . . .

loop_
_atom_site_aniso_label
_atom_site_aniso_U_11
_atom_site_aniso_U_22
_atom_site_aniso_U_33
_atom_site_aniso_U_23
_atom_site_aniso_U_13
_atom_site_aniso_U_12
N1 0.0220(6) 0.0245(7) 0.0173(6) -0.0027(5) -0.0051(5) 0.0020(5)
C1 0.0190(7) 0.0170(7) 0.0160(7) -0.0004(5) -0.0025(5) -0.0025(6)
C2 0.0197(7) 0.0187(7) 0.0167(7) -0.0001(5) -0.0033(5) -0.0011(5)
C3 0.0249(7) 0.0169(7) 0.0152(7) -0.0009(5) -0.0024(5) -0.0039(5)
C4 0.0244(8) 0.0238(8) 0.0199(7) -0.0047(6) -0.0011(6) 0.0031(6)
C5 0.0229(7) 0.0277(8) 0.0235(8) -0.0040(6) -0.0058(6) 0.0055(6)
C6 0.0227(7) 0.0183(7) 0.0190(7) -0.0025(5) -0.0011(6) -0.0004(6)
C7 0.0229(7) 0.0179(7) 0.0181(7) -0.0017(5) -0.0010(6) -0.0015(5)
C8 0.0212(7) 0.0177(7) 0.0153(7) -0.0016(5) -0.0011(5) -0.0038(5)
C9 0.0199(7) 0.0175(7) 0.0191(7) -0.0025(5) 0.0020(5) 0.0007(5)
C10 0.0171(7) 0.0197(7) 0.0222(7) 0.0028(6) -0.0056(6) -0.0011(5)
C11 0.0257(8) 0.0202(7) 0.0134(7) 0.0005(5) -0.0053(6) -0.0053(6)
C12 0.0221(7) 0.0176(7) 0.0170(7) -0.0034(5) 0.0000(6) 0.0013(6)
C13 0.0177(7) 0.0189(7) 0.0179(7) 0.0002(5) -0.0043(5) -0.0001(5)
F1 0.0248(5) 0.0296(5) 0.0277(5) -0.0077(4) 0.0022(4) 0.0077(4)
F2 0.0210(5) 0.0332(5) 0.0282(5) 0.0029(4) -0.0098(4) 0.0033(4)
F3 0.0340(5) 0.0320(5) 0.0147(4) -0.0036(4) -0.0088(4) -0.0026(4)
F4 0.0296(5) 0.0306(5) 0.0202(5) -0.0086(4) -0.0002(4) 0.0086(4)
F5 0.0199(4) 0.0294(5) 0.0224(5) -0.0012(4) -0.0068(3) 0.0050(4)

loop_
_atom_type_symbol
_atom_type_description
_atom_type_scat_dispersion_real
_atom_type_scat_dispersion_imag
_atom_type_scat_source
C C 0.0033 0.0016 'International Tables Vol C Tables 4.2.6.8 and 6.1.1.4'
H H 0.0000 0.0000 'International Tables Vol C Tables 4.2.6.8 and 6.1.1.4'
N N 0.0061 0.0033 'International Tables Vol C Tables 4.2.6.8 and 6.1.1.4'
F F 0.0171 0.0103 'International Tables Vol C Tables 4.2.6.8 and 6.1.1.4'

loop_
_geom_angle_atom_site_label_1
_geom_angle_atom_site_label_2
_geom_angle_atom_site_label_3
_geom_angle
_geom_angle_site_symmetry_1
_geom_angle_site_symmetry_3
_geom_angle_publ_flag
C5 N1 C1 117.61(13) . . ?
N1 C1 C2 123.13(13) . . ?
N1 C1 C1 116.17(15) . 2_766 ?
C2 C1 C1 120.69(16) . 2_766 ?
C1 C2 C3 118.58(13) . . ?
C1 C2 H2 120.7 . . ?
C3 C2 H2 120.7 . . ?
C4 C3 C2 118.56(13) . . ?
C4 C3 C6 120.59(13) . . ?
C2 C3 C6 120.85(13) . . ?
C5 C4 C3 118.30(13) . . ?
C5 C4 H4 120.9 . . ?
C3 C4 H4 120.9 . . ?
N1 C5 C4 123.80(14) . . ?
N1 C5 H5 118.1 . . ?
C4 C5 H5 118.1 . . ?
C7 C6 C3 178.79(16) . . ?
C6 C7 C8 177.97(16) . . ?
C13 C8 C9 116.82(13) . . ?
C13 C8 C7 121.07(13) . . ?
C9 C8 C7 122.11(13) . . ?
F1 C9 C10 118.79(12) . . ?
F1 C9 C8 119.61(13) . . ?
C10 C9 C8 121.60(13) . . ?
F2 C10 C11 119.59(13) . . ?
F2 C10 C9 120.53(13) . . ?
C11 C10 C9 119.86(13) . . ?
F3 C11 C12 120.00(13) . . ?
F3 C11 C10 119.86(13) . . ?
C12 C11 C10 120.14(13) . . ?
F4 C12 C11 120.22(12) . . ?
F4 C12 C13 120.25(13) . . ?
C11 C12 C13 119.53(13) . . ?
F5 C13 C12 118.51(13) . . ?
F5 C13 C8 119.44(12) . . ?
C12 C13 C8 122.04(13) . . ?

loop_
_geom_bond_atom_site_label_1
_geom_bond_atom_site_label_2
_geom_bond_distance
_geom_bond_site_symmetry_2
_geom_bond_publ_flag
N1 C5 1.334(2) . ?
N1 C1 1.3433(19) . ?
C1 C2 1.392(2) . ?
C1 C1 1.489(3) 2_766 ?
C2 C3 1.397(2) . ?
C2 H2 0.9500 . ?
C3 C4 1.396(2) . ?
C3 C6 1.436(2) . ?
C4 C5 1.390(2) . ?
C4 H4 0.9500 . ?
C5 H5 0.9500 . ?
C6 C7 1.194(2) . ?
C7 C8 1.4248(19) . ?
C8 C13 1.396(2) . ?
C8 C9 1.396(2) . ?
C9 F1 1.3334(16) . ?
C9 C10 1.380(2) . ?
C10 F2 1.3367(16) . ?
C10 C11 1.380(2) . ?
C11 F3 1.3362(15) . ?
C11 C12 1.377(2) . ?
C12 F4 1.3395(16) . ?
C12 C13 1.379(2) . ?
C13 F5 1.3419(16) . ?

loop_
_geom_torsion_atom_site_label_1
_geom_torsion_atom_site_label_2
_geom_torsion_atom_site_label_3
_geom_torsion_atom_site_label_4
_geom_torsion
_geom_torsion_site_symmetry_1
_geom_torsion_site_symmetry_2
_geom_torsion_site_symmetry_3
_geom_torsion_site_symmetry_4
_geom_torsion_publ_flag
C5 N1 C1 C2 -1.7(2) . . . . ?
C5 N1 C1 C1 178.47(15) . . . 2_766 ?
N1 C1 C2 C3 1.5(2) . . . . ?
C1 C1 C2 C3 -178.67(15) 2_766 . . . ?
C1 C2 C3 C4 0.0(2) . . . . ?
C1 C2 C3 C6 -179.71(13) . . . . ?
C2 C3 C4 C5 -1.2(2) . . . . ?
C6 C3 C4 C5 178.50(14) . . . . ?
C1 N1 C5 C4 0.4(2) . . . . ?
C3 C4 C5 N1 1.1(2) . . . . ?
C4 C3 C6 C7 -19(8) . . . . ?
C2 C3 C6 C7 160(8) . . . . ?
C3 C6 C7 C8 29(11) . . . . ?
C6 C7 C8 C13 -7(4) . . . . ?
C6 C7 C8 C9 173(4) . . . . ?
C13 C8 C9 F1 -179.50(12) . . . . ?
C7 C8 C9 F1 0.8(2) . . . . ?
C13 C8 C9 C10 0.8(2) . . . . ?
C7 C8 C9 C10 -178.91(13) . . . . ?
F1 C9 C10 F2 -1.6(2) . . . . ?
C8 C9 C10 F2 178.07(12) . . . . ?
F1 C9 C10 C11 179.94(12) . . . . ?
C8 C9 C10 C11 -0.4(2) . . . . ?
F2 C10 C11 F3 1.4(2) . . . . ?
C9 C10 C11 F3 179.80(12) . . . . ?
F2 C10 C11 C12 -178.45(12) . . . . ?
C9 C10 C11 C12 0.0(2) . . . . ?
F3 C11 C12 F4 0.6(2) . . . . ?
C10 C11 C12 F4 -179.56(12) . . . . ?
F3 C11 C12 C13 -179.90(12) . . . . ?
C10 C11 C12 C13 -0.1(2) . . . . ?
F4 C12 C13 F5 1.1(2) . . . . ?
C11 C12 C13 F5 -178.34(12) . . . . ?
F4 C12 C13 C8 -179.95(12) . . . . ?
C11 C12 C13 C8 0.6(2) . . . . ?
C9 C8 C13 F5 178.00(12) . . . . ?
C7 C8 C13 F5 -2.3(2) . . . . ?
C9 C8 C13 C12 -0.9(2) . . . . ?
C7 C8 C13 C12 178.80(13) . . . . ?
